data_4500960
loop_
_publ_author_name
'Yakovenko, Andrey A.'
'Gallegos, Jose H.'
'Antipin, Mikhail Yu.'
'Masunov, Artem'
'Timofeeva, Tatiana V.'

_publ_section_title
;
 Crystal Morphology as an Evidence of Supramolecular Organization in
 Adducts of 1,2-Bis(chloromercurio)tetrafluorobenzene with Organic Esters
;
_journal_issue 9
_journal_name_full 'Crystal Growth &amp; Design'
_journal_page_first 3964
_journal_paper_doi 10.1021/cg200547k
_journal_volume 11
_journal_year 2011
_chemical_formula_moiety 'C6 Cl2 F4 Hg2, C4 H8 O2'
_chemical_formula_sum 'C10 H8 Cl2 F4 Hg2 O2'
_chemical_formula_weight 708.24
_chemical_name_systematic
; 
 ? 
;
_space_group_IT_number 2
_symmetry_cell_setting triclinic
_symmetry_space_group_name_Hall '-P 1'
_symmetry_space_group_name_H-M 'P -1'
_atom_sites_solution_hydrogens geom
_atom_sites_solution_primary direct
_atom_sites_solution_secondary difmap
_audit_creation_method SHELXL-97
_cell_angle_alpha 69.285(7)
_cell_angle_beta 88.979(8)
_cell_angle_gamma 72.307(7)
_cell_formula_units_Z 2
_cell_length_a 7.200(4)
_cell_length_b 10.030(5)
_cell_length_c 11.485(6)
_cell_measurement_reflns_used 1301
_cell_measurement_temperature 100(2)
_cell_measurement_theta_max 24.2
_cell_measurement_theta_min 2.25
_cell_volume 735.3(7)
_computing_cell_refinement 'SAINT+ ver. 6.2 (Bruker, 2001)'
_computing_data_collection 'APEX2  (Bruker, 2005)'
_computing_data_reduction 'SAINT+ ver. 6.2 (Bruker, 2001)'
_computing_molecular_graphics 'SHELXTL ver. 6.12 (Sheldrick, 2001)'
_computing_publication_material 'SHELXTL ver. 6.12 (Sheldrick, 2001)'
_computing_structure_refinement 'SHELXTL ver. 6.12 (Sheldrick, 2001)'
_computing_structure_solution 'SHELXTL ver. 6.12 (Sheldrick, 2001)'
_diffrn_ambient_temperature 100(2)
_diffrn_measured_fraction_theta_full 0.986
_diffrn_measured_fraction_theta_max 0.986
_diffrn_measurement_device_type 'Bruker SMART APEX II CCD area detector'
_diffrn_measurement_method 'phi and omega scans'
_diffrn_radiation_monochromator graphite
_diffrn_radiation_source 'fine-focus sealed tube'
_diffrn_radiation_type MoK\a
_diffrn_radiation_wavelength 0.71073
_diffrn_reflns_av_R_equivalents 0.0315
_diffrn_reflns_av_sigmaI/netI 0.0459
_diffrn_reflns_limit_h_max 9
_diffrn_reflns_limit_h_min -9
_diffrn_reflns_limit_k_max 13
_diffrn_reflns_limit_k_min -13
_diffrn_reflns_limit_l_max 15
_diffrn_reflns_limit_l_min -15
_diffrn_reflns_number 7865
_diffrn_reflns_theta_full 29.00
_diffrn_reflns_theta_max 29.00
_diffrn_reflns_theta_min 1.91
_exptl_absorpt_coefficient_mu 21.254
_exptl_absorpt_correction_T_max 0.8156
_exptl_absorpt_correction_T_min 0.0429
_exptl_absorpt_correction_type multi-scan
_exptl_absorpt_process_details 'SADABS (Sheldrick, 2003)'
_exptl_crystal_colour colorless
_exptl_crystal_density_diffrn 3.199
_exptl_crystal_density_meas ?
_exptl_crystal_density_method 'not measured'
_exptl_crystal_description needle
_exptl_crystal_F_000 628
_exptl_crystal_size_max 0.40
_exptl_crystal_size_mid 0.05
_exptl_crystal_size_min 0.01
_refine_diff_density_max 2.468
_refine_diff_density_min -1.405
_refine_diff_density_rms 0.222
_refine_ls_extinction_method none
_refine_ls_goodness_of_fit_ref 1.001
_refine_ls_hydrogen_treatment constr
_refine_ls_matrix_type full
_refine_ls_number_parameters 183
_refine_ls_number_reflns 3859
_refine_ls_number_restraints 0
_refine_ls_restrained_S_all 1.001
_refine_ls_R_factor_all 0.0416
_refine_ls_R_factor_gt 0.0335
_refine_ls_shift/su_max 0.001
_refine_ls_shift/su_mean 0.000
_refine_ls_structure_factor_coef Fsqd
_refine_ls_weighting_details 'calc w=1/[\s^2^(Fo^2^)+(0.0300P)^2^+0.3000P] where P=(Fo^2^+2Fc^2^)/3'
_refine_ls_weighting_scheme calc
_refine_ls_wR_factor_gt 0.0750
_refine_ls_wR_factor_ref 0.0768
_reflns_number_gt 3042
_reflns_number_total 3859
_reflns_threshold_expression I>2\s(I)
_cod_data_source_file cg200547k_si_002.cif
_cod_data_source_block II1
_cod_depositor_comments
;
The following automatic conversions were performed:

'_symmetry_cell_setting' value 'Triclinic' changed to 'triclinic'
according to /home/saulius/struct/CIF-dictionaries/cif_core.dic
dictionary named 'cif_core.dic' version 2.4.1 from 2010-06-29.

Automatic conversion script
Id: cif_fix_values 1715 2011-07-08 13:25:40Z adriana 

The following automatic conversions were performed:

'_exptl_crystal_density_meas' value 'not measured' was changed to '?'
- the value is perceived as not measured.

Automatic conversion script
Id: cif_fix_values 3008 2015-01-20 13:52:24Z robertas 
;
_cod_original_cell_volume 735.4(7)
_cod_original_sg_symbol_Hall '-P 1 '
_cod_original_sg_symbol_H-M 'P - 1'
_cod_database_code 4500960

loop_
_symmetry_equiv_pos_as_xyz
'x, y, z'
'-x, -y, -z'

loop_
_atom_site_label
_atom_site_type_symbol
_atom_site_fract_x
_atom_site_fract_y
_atom_site_fract_z
_atom_site_U_iso_or_equiv
_atom_site_adp_type
_atom_site_occupancy
_atom_site_symmetry_multiplicity
_atom_site_calc_flag
_atom_site_refinement_flags
Hg1 Hg 0.35479(4) 0.39391(3) 0.94234(3) 0.03969(9) Uani 1 1 d .
Hg2 Hg 0.87794(4) 0.22317(3) 0.88740(3) 0.04195(9) Uani 1 1 d .
Cl1 Cl 0.2424(3) 0.4476(2) 1.11551(18) 0.0484(4) Uani 1 1 d .
Cl2 Cl 1.1745(3) 0.1158(2) 1.0113(2) 0.0497(4) Uani 1 1 d .
F3 F 0.8602(6) 0.2249(6) 0.6233(5) 0.0536(12) Uani 1 1 d .
F4 F 0.5658(7) 0.2944(6) 0.4478(5) 0.0556(12) Uani 1 1 d .
F5 F 0.1889(7) 0.4020(6) 0.4907(5) 0.0549(12) Uani 1 1 d .
F6 F 0.1040(6) 0.4395(5) 0.7087(4) 0.0473(10) Uani 1 1 d .
O1 O 0.7001(8) 0.2326(7) 1.1034(5) 0.0529(14) Uani 1 1 d .
O2 O 0.8416(8) 0.1094(6) 1.3002(5) 0.0475(13) Uani 1 1 d .
C1 C 0.4413(11) 0.3545(8) 0.7832(7) 0.0389(15) Uani 1 1 d .
C2 C 0.6374(11) 0.2974(8) 0.7605(7) 0.0407(16) Uani 1 1 d .
C3 C 0.6748(11) 0.2794(9) 0.6489(8) 0.0450(17) Uani 1 1 d .
C4 C 0.5275(12) 0.3140(9) 0.5553(8) 0.0461(17) Uani 1 1 d .
C5 C 0.3347(11) 0.3691(9) 0.5780(7) 0.0421(16) Uani 1 1 d .
C6 C 0.2953(11) 0.3864(8) 0.6903(7) 0.0405(15) Uani 1 1 d .
C7 C 0.6016(13) 0.0282(10) 1.2405(9) 0.057(2) Uani 1 1 d .
H7A H 0.6086 -0.0192 1.1785 0.085 Uiso 1 1 calc R
H7B H 0.4648 0.0837 1.2434 0.085 Uiso 1 1 calc R
H7C H 0.6547 -0.0494 1.3230 0.085 Uiso 1 1 calc R
C8 C 0.7186(11) 0.1340(10) 1.2050(8) 0.0462(18) Uani 1 1 d .
C9 C 0.9595(13) 0.2114(10) 1.2792(9) 0.055(2) Uani 1 1 d .
H9A H 0.8771 0.3104 1.2792 0.066 Uiso 1 1 calc R
H9B H 1.0134 0.2265 1.1973 0.066 Uiso 1 1 calc R
C10 C 1.1242(13) 0.1406(11) 1.3835(8) 0.057(2) Uani 1 1 d .
H10A H 1.2017 0.2085 1.3736 0.085 Uiso 1 1 calc R
H10B H 1.2084 0.0450 1.3803 0.085 Uiso 1 1 calc R
H10C H 1.0694 0.1226 1.4643 0.085 Uiso 1 1 calc R

loop_
_atom_site_aniso_label
_atom_site_aniso_U_11
_atom_site_aniso_U_22
_atom_site_aniso_U_33
_atom_site_aniso_U_23
_atom_site_aniso_U_13
_atom_site_aniso_U_12
Hg1 0.04010(15) 0.03983(17) 0.04015(16) -0.01499(13) 0.00466(11) -0.01372(12)
Hg2 0.03618(15) 0.03986(17) 0.04839(18) -0.01414(14) 0.00361(12) -0.01244(12)
Cl1 0.0606(11) 0.0433(10) 0.0445(10) -0.0185(9) 0.0124(9) -0.0183(9)
Cl2 0.0398(9) 0.0427(10) 0.0626(12) -0.0141(9) -0.0036(8) -0.0133(8)
F3 0.045(2) 0.059(3) 0.058(3) -0.027(3) 0.013(2) -0.011(2)
F4 0.057(3) 0.064(3) 0.047(3) -0.026(2) 0.012(2) -0.014(2)
F5 0.052(3) 0.061(3) 0.051(3) -0.024(2) -0.002(2) -0.012(2)
F6 0.037(2) 0.056(3) 0.050(3) -0.022(2) 0.0051(19) -0.014(2)
O1 0.045(3) 0.058(4) 0.042(3) -0.005(3) 0.006(2) -0.015(3)
O2 0.045(3) 0.045(3) 0.051(3) -0.012(3) 0.001(2) -0.019(2)
C1 0.046(4) 0.033(4) 0.037(4) -0.010(3) 0.005(3) -0.015(3)
C2 0.042(4) 0.033(4) 0.048(4) -0.016(3) 0.003(3) -0.012(3)
C3 0.042(4) 0.047(4) 0.048(4) -0.018(4) 0.014(3) -0.017(3)
C4 0.053(4) 0.037(4) 0.045(4) -0.015(4) 0.008(3) -0.012(3)
C5 0.044(4) 0.044(4) 0.040(4) -0.016(3) 0.002(3) -0.013(3)
C6 0.041(4) 0.035(4) 0.044(4) -0.011(3) 0.007(3) -0.013(3)
C7 0.057(5) 0.053(5) 0.059(5) -0.015(4) -0.003(4) -0.022(4)
C8 0.040(4) 0.049(5) 0.046(4) -0.017(4) 0.005(3) -0.011(3)
C9 0.052(5) 0.053(5) 0.059(5) -0.010(4) 0.000(4) -0.029(4)
C10 0.057(5) 0.065(6) 0.048(5) -0.015(4) 0.006(4) -0.027(4)

loop_
_atom_type_symbol
_atom_type_description
_atom_type_scat_dispersion_real
_atom_type_scat_dispersion_imag
_atom_type_scat_source
C C 0.0033 0.0016 'International Tables Vol C Tables 4.2.6.8 and 6.1.1.4'
H H 0.0000 0.0000 'International Tables Vol C Tables 4.2.6.8 and 6.1.1.4'
O O 0.0106 0.0060 'International Tables Vol C Tables 4.2.6.8 and 6.1.1.4'
F F 0.0171 0.0103 'International Tables Vol C Tables 4.2.6.8 and 6.1.1.4'
Cl Cl 0.1484 0.1585 'International Tables Vol C Tables 4.2.6.8 and 6.1.1.4'
Hg Hg -2.3894 9.2266 'International Tables Vol C Tables 4.2.6.8 and 6.1.1.4'

loop_
_geom_angle_atom_site_label_1
_geom_angle_atom_site_label_2
_geom_angle_atom_site_label_3
_geom_angle
C1 Hg1 Cl1 177.0(2)
C2 Hg2 Cl2 170.5(2)
C8 O2 C9 116.7(6)
C6 C1 C2 117.4(7)
C6 C1 Hg1 117.5(5)
C2 C1 Hg1 125.0(5)
C3 C2 C1 119.0(7)
C3 C2 Hg2 115.6(6)
C1 C2 Hg2 125.3(6)
F3 C3 C2 121.0(7)
F3 C3 C4 115.8(7)
C2 C3 C4 123.2(7)
F4 C4 C5 119.6(7)
F4 C4 C3 122.6(7)
C5 C4 C3 117.8(7)
F5 C5 C6 121.0(7)
F5 C5 C4 119.4(7)
C6 C5 C4 119.5(7)
F6 C6 C5 117.4(7)
F6 C6 C1 119.6(7)
C5 C6 C1 123.0(7)
C8 C7 H7A 109.5
C8 C7 H7B 109.5
H7A C7 H7B 109.5
C8 C7 H7C 109.5
H7A C7 H7C 109.5
H7B C7 H7C 109.5
O1 C8 O2 124.1(8)
O1 C8 C7 124.6(8)
O2 C8 C7 111.3(7)
O2 C9 C10 107.9(7)
O2 C9 H9A 110.1
C10 C9 H9A 110.1
O2 C9 H9B 110.1
C10 C9 H9B 110.1
H9A C9 H9B 108.4
C9 C10 H10A 109.5
C9 C10 H10B 109.5
H10A C10 H10B 109.5
C9 C10 H10C 109.5
H10A C10 H10C 109.5
H10B C10 H10C 109.5

loop_
_geom_bond_atom_site_label_1
_geom_bond_atom_site_label_2
_geom_bond_distance
Hg1 C1 2.051(7)
Hg1 Cl1 2.310(2)
Hg2 C2 2.054(7)
Hg2 Cl2 2.318(2)
F3 C3 1.351(8)
F4 C4 1.329(9)
F5 C5 1.345(8)
F6 C6 1.360(8)
O1 C8 1.211(10)
O2 C8 1.323(9)
O2 C9 1.474(9)
C1 C6 1.392(10)
C1 C2 1.411(10)
C2 C3 1.368(11)
C3 C4 1.397(11)
C4 C5 1.387(11)
C5 C6 1.375(10)
C7 C8 1.492(12)
C7 H7A 0.9800
C7 H7B 0.9800
C7 H7C 0.9800
C9 C10 1.511(12)
C9 H9A 0.9900
C9 H9B 0.9900
C10 H10A 0.9800
C10 H10B 0.9800
C10 H10C 0.9800

loop_
_geom_torsion_atom_site_label_1
_geom_torsion_atom_site_label_2
_geom_torsion_atom_site_label_3
_geom_torsion_atom_site_label_4
_geom_torsion
C6 C1 C2 C3 1.4(11)
Hg1 C1 C2 C3 -178.6(6)
C6 C1 C2 Hg2 -174.1(5)
Hg1 C1 C2 Hg2 5.9(9)
C1 C2 C3 F3 -179.9(7)
Hg2 C2 C3 F3 -4.0(10)
C1 C2 C3 C4 -0.4(12)
Hg2 C2 C3 C4 175.5(6)
F3 C3 C4 F4 0.2(12)
C2 C3 C4 F4 -179.2(7)
F3 C3 C4 C5 179.5(7)
C2 C3 C4 C5 0.0(13)
F4 C4 C5 F5 0.0(12)
C3 C4 C5 F5 -179.3(7)
F4 C4 C5 C6 178.7(7)
C3 C4 C5 C6 -0.6(12)
F5 C5 C6 F6 -0.7(11)
C4 C5 C6 F6 -179.4(7)
F5 C5 C6 C1 -179.7(7)
C4 C5 C6 C1 1.6(12)
C2 C1 C6 F6 179.0(6)
Hg1 C1 C6 F6 -1.0(9)
C2 C1 C6 C5 -2.0(11)
Hg1 C1 C6 C5 178.0(6)
C9 O2 C8 O1 1.0(12)
C9 O2 C8 C7 -177.2(7)
C8 O2 C9 C10 -165.1(7)
